data_1567394
loop_
_publ_author_name
'Li, Rui-Tao'
'Yuan, Da-Fu'
'Ping, Meng-Qi'
'Zhu, Yu-Yi'
'Ni, Shao-Fei'
'Li, Ming'
'Wen, Li-Rong'
'Zhang, Lin-Bao'

_publ_section_title
;
 Electrochemically-promoted synthesis of benzo[b]thiophene-1,1-dioxides
 via strained quaternary spirocyclization
;
_journal_name_full 'Chemical Science'
_journal_paper_doi 10.1039/D2SC01175A
_journal_year 2022
_chemical_formula_moiety 'C21 H16 O2 S'
_chemical_formula_sum 'C21 H16 O2 S'
_chemical_formula_weight 332.40
_space_group_crystal_system monoclinic
_space_group_IT_number 14
_space_group_name_Hall '-P 2yn'
_space_group_name_H-M_alt 'P 1 21/n 1'
_atom_sites_solution_hydrogens geom
_atom_sites_solution_primary dual
_audit_creation_date 2020-11-16
_audit_creation_method
;
Olex2 1.2
(compiled 2018.05.29 svn.r3508 for OlexSys, GUI svn.r5506)
;
_audit_update_record
;
2020-11-17 deposited with the CCDC.	2022-07-28 downloaded from the CCDC.
;
_cell_angle_alpha 90
_cell_angle_beta 94.841(2)
_cell_angle_gamma 90
_cell_formula_units_Z 4
_cell_length_a 8.7021(2)
_cell_length_b 10.4858(2)
_cell_length_c 18.6175(4)
_cell_measurement_reflns_used 9171
_cell_measurement_temperature 170.01(10)
_cell_measurement_theta_max 30.9940
_cell_measurement_theta_min 2.2690
_cell_volume 1692.76(6)
_computing_cell_refinement 'CrysAlisPro 1.171.39.45i (Rigaku OD, 2018)'
_computing_data_collection 'CrysAlisPro 1.171.39.45i (Rigaku OD, 2018)'
_computing_data_reduction 'CrysAlisPro 1.171.39.45i (Rigaku OD, 2018)'
_computing_molecular_graphics 'Olex2 (Dolomanov et al., 2009)'
_computing_publication_material 'Olex2 (Dolomanov et al., 2009)'
_computing_structure_refinement 'ShelXL (Sheldrick, 2015)'
_computing_structure_solution 'ShelXT (Sheldrick, 2015)'
_diffrn_ambient_environment N~2~
_diffrn_ambient_temperature 170.01(10)
_diffrn_detector 'CCD plate'
_diffrn_measured_fraction_theta_full 0.998
_diffrn_measured_fraction_theta_max 0.845
_diffrn_measurement_details
;
List of Runs (angles in degrees, time in seconds):

  # Type    Start    End  Width  t~exp~   \w     \q     \k     \f   Frames
#--------------------------------------------------------------------------
  1  \w   -101.00  16.00   0.50    3.00    --  -11.60  45.00 150.00  234
  2  \w    -82.00  55.00   0.50    3.00    --  -11.60  45.00  90.00  274
  3  \w    -56.00 -29.00   0.50    3.00    --  -11.60  45.00  60.00   54
;
_diffrn_measurement_device 'four-circle diffractometer'
_diffrn_measurement_device_type 'XtaLAB AFC10 (RCD3): fixed-chi single'
_diffrn_measurement_method '\w scans'
_diffrn_orient_matrix_type 'CrysAlisPro convention (1999,Acta A55,543-557)'
_diffrn_orient_matrix_UB_11 -0.0320453000
_diffrn_orient_matrix_UB_12 -0.0291199000
_diffrn_orient_matrix_UB_13 -0.0322658000
_diffrn_orient_matrix_UB_21 0.0443124000
_diffrn_orient_matrix_UB_22 0.0410885000
_diffrn_orient_matrix_UB_23 -0.0204126000
_diffrn_orient_matrix_UB_31 0.0608087000
_diffrn_orient_matrix_UB_32 -0.0451573000
_diffrn_orient_matrix_UB_33 0.0021185000
_diffrn_radiation_monochromator mirror
_diffrn_radiation_probe x-ray
_diffrn_radiation_type MoK\a
_diffrn_radiation_wavelength 0.71073
_diffrn_reflns_av_R_equivalents 0.0134
_diffrn_reflns_av_unetI/netI 0.0155
_diffrn_reflns_Laue_measured_fraction_full 0.998
_diffrn_reflns_Laue_measured_fraction_max 0.845
_diffrn_reflns_limit_h_max 12
_diffrn_reflns_limit_h_min -9
_diffrn_reflns_limit_k_max 14
_diffrn_reflns_limit_k_min -10
_diffrn_reflns_limit_l_max 26
_diffrn_reflns_limit_l_min -26
_diffrn_reflns_number 13579
_diffrn_reflns_point_group_measured_fraction_full 0.998
_diffrn_reflns_point_group_measured_fraction_max 0.845
_diffrn_reflns_theta_full 25.242
_diffrn_reflns_theta_max 31.050
_diffrn_reflns_theta_min 2.196
_diffrn_source 'Rotating-anode X-ray tube'
_diffrn_source_type 'Rigaku (Mo) X-ray Source'
_exptl_absorpt_coefficient_mu 0.200
_exptl_absorpt_correction_T_max 1.00000
_exptl_absorpt_correction_T_min 0.94432
_exptl_absorpt_correction_type multi-scan
_exptl_absorpt_process_details
;
CrysAlisPro 1.171.39.45i (Rigaku Oxford Diffraction, 2018)
Empirical absorption correction using spherical harmonics,
 implemented in SCALE3 ABSPACK scaling algorithm.
;
_exptl_crystal_colour colourless
_exptl_crystal_colour_primary colourless
_exptl_crystal_density_diffrn 1.304
_exptl_crystal_description block
_exptl_crystal_F_000 696
_exptl_crystal_size_max 0.33
_exptl_crystal_size_mid 0.31
_exptl_crystal_size_min 0.25
_refine_diff_density_max 0.415
_refine_diff_density_min -0.337
_refine_diff_density_rms 0.044
_refine_ls_extinction_method none
_refine_ls_goodness_of_fit_ref 1.043
_refine_ls_hydrogen_treatment constr
_refine_ls_matrix_type full
_refine_ls_number_parameters 218
_refine_ls_number_reflns 4586
_refine_ls_number_restraints 0
_refine_ls_restrained_S_all 1.043
_refine_ls_R_factor_all 0.0385
_refine_ls_R_factor_gt 0.0353
_refine_ls_shift/su_max 0.001
_refine_ls_shift/su_mean 0.000
_refine_ls_structure_factor_coef Fsqd
_refine_ls_weighting_details 'w=1/[\s^2^(Fo^2^)+(0.0543P)^2^+0.5517P] where P=(Fo^2^+2Fc^2^)/3'
_refine_ls_weighting_scheme calc
_refine_ls_wR_factor_gt 0.0988
_refine_ls_wR_factor_ref 0.1009
_reflns_Friedel_coverage 0.000
_reflns_number_gt 4194
_reflns_number_total 4586
_reflns_threshold_expression 'I > 2\s(I)'
_cod_data_source_file d2sc01175a2.cif
_cod_data_source_block mx8880
_cod_database_code 1567394
_shelx_shelxl_version_number 2018/3
_chemical_oxdiff_formula CHOS
_shelx_space_group_comment
;
The symmetry employed for this shelxl refinement is uniquely defined
by the following loop, which should always be used as a source of
symmetry information in preference to the above space-group names.
They are only intended as comments.
;
_reflns_odcompleteness_completeness 99.81
_reflns_odcompleteness_iscentric 1
_reflns_odcompleteness_theta 27.42
_olex2_refinement_description
;
1. Fixed Uiso
 At 1.2 times of:
  All C(H) groups
 At 1.5 times of:
  All C(H,H,H) groups
2.a Aromatic/amide H refined with riding coordinates:
 C2(H2), C4(H4), C5(H5), C10(H10), C11(H11), C12(H12), C13(H13), C14(H14),
 C17(H17), C18(H18), C19(H19), C20(H20), C21(H21)
2.b Idealised Me refined as rotating group:
 C7(H7A,H7B,H7C)
;
_olex2_submission_special_instructions 'No special instructions were received'
_oxdiff_exptl_absorpt_empirical_details
;
Empirical correction (ABSPACK) includes:
- Absorption correction using spherical harmonics
- Frame scaling
;
_oxdiff_exptl_absorpt_empirical_full_max 1.118
_oxdiff_exptl_absorpt_empirical_full_min 0.874

loop_
_space_group_symop_operation_xyz
'x, y, z'
'-x+1/2, y+1/2, -z+1/2'
'-x, -y, -z'
'x-1/2, -y-1/2, z-1/2'

loop_
_atom_site_label
_atom_site_type_symbol
_atom_site_fract_x
_atom_site_fract_y
_atom_site_fract_z
_atom_site_U_iso_or_equiv
_atom_site_adp_type
_atom_site_occupancy
_atom_site_site_symmetry_order
_atom_site_calc_flag
_atom_site_refinement_flags_posn
_atom_site_refinement_flags_adp
_atom_site_refinement_flags_occupancy
_atom_site_disorder_assembly
_atom_site_disorder_group
S1 S 0.53250(3) 0.57037(3) 0.36745(2) 0.02422(9) Uani 1 1 d . . . . .
O1 O 0.56374(11) 0.44243(9) 0.39279(5) 0.0348(2) Uani 1 1 d . . . . .
O2 O 0.63773(10) 0.66789(9) 0.39469(5) 0.0349(2) Uani 1 1 d . . . . .
C1 C 0.33979(13) 0.61265(11) 0.37717(6) 0.0254(2) Uani 1 1 d . . . . .
C2 C 0.27042(14) 0.62369(12) 0.44060(6) 0.0295(2) Uani 1 1 d . . . . .
H2 H 0.326320 0.611181 0.484854 0.035 Uiso 1 1 calc R . . . .
C3 C 0.11347(14) 0.65427(12) 0.43669(6) 0.0312(2) Uani 1 1 d . . . . .
C4 C 0.03400(14) 0.67102(13) 0.36917(7) 0.0323(3) Uani 1 1 d . . . . .
H4 H -0.070409 0.691140 0.366516 0.039 Uiso 1 1 calc R . . . .
C5 C 0.10624(13) 0.65852(12) 0.30548(6) 0.0296(2) Uani 1 1 d . . . . .
H5 H 0.050542 0.669675 0.261063 0.036 Uiso 1 1 calc R . . . .
C6 C 0.26219(13) 0.62925(11) 0.30915(6) 0.0244(2) Uani 1 1 d . . . . .
C7 C 0.03243(17) 0.66934(16) 0.50454(8) 0.0424(3) Uani 1 1 d . . . . .
H7A H 0.088136 0.623753 0.543156 0.064 Uiso 1 1 calc GR . . . .
H7B H -0.070283 0.635762 0.496900 0.064 Uiso 1 1 calc GR . . . .
H7C H 0.027776 0.758097 0.516801 0.064 Uiso 1 1 calc GR . . . .
C8 C 0.36162(13) 0.60631(10) 0.24960(5) 0.0231(2) Uani 1 1 d . . . . .
C9 C 0.30243(12) 0.61269(11) 0.17268(6) 0.0238(2) Uani 1 1 d . . . . .
C10 C 0.22806(13) 0.72098(11) 0.14396(6) 0.0279(2) Uani 1 1 d . . . . .
H10 H 0.211711 0.790297 0.173535 0.033 Uiso 1 1 calc R . . . .
C11 C 0.17822(14) 0.72564(13) 0.07115(6) 0.0317(2) Uani 1 1 d . . . . .
H11 H 0.129910 0.798650 0.051985 0.038 Uiso 1 1 calc R . . . .
C12 C 0.19996(15) 0.62263(14) 0.02715(6) 0.0347(3) Uani 1 1 d . . . . .
H12 H 0.166352 0.626246 -0.021569 0.042 Uiso 1 1 calc R . . . .
C13 C 0.27171(16) 0.51397(13) 0.05545(6) 0.0348(3) Uani 1 1 d . . . . .
H13 H 0.285256 0.444129 0.025846 0.042 Uiso 1 1 calc R . . . .
C14 C 0.32367(14) 0.50887(11) 0.12806(6) 0.0292(2) Uani 1 1 d . . . . .
H14 H 0.372740 0.435910 0.146851 0.035 Uiso 1 1 calc R . . . .
C15 C 0.50809(13) 0.57467(10) 0.27181(5) 0.0228(2) Uani 1 1 d . . . . .
C16 C 0.64235(13) 0.55341(10) 0.23054(6) 0.0238(2) Uani 1 1 d . . . . .
C17 C 0.67501(14) 0.63827(11) 0.17598(6) 0.0279(2) Uani 1 1 d . . . . .
H17 H 0.611228 0.708234 0.165708 0.033 Uiso 1 1 calc R . . . .
C18 C 0.80181(14) 0.61875(13) 0.13712(6) 0.0331(3) Uani 1 1 d . . . . .
H18 H 0.823465 0.676105 0.101226 0.040 Uiso 1 1 calc R . . . .
C19 C 0.89611(14) 0.51449(14) 0.15148(7) 0.0348(3) Uani 1 1 d . . . . .
H19 H 0.980363 0.500973 0.124849 0.042 Uiso 1 1 calc R . . . .
C20 C 0.86534(16) 0.43022(13) 0.20540(8) 0.0370(3) Uani 1 1 d . . . . .
H20 H 0.929366 0.360225 0.215143 0.044 Uiso 1 1 calc R . . . .
C21 C 0.73937(15) 0.44937(12) 0.24518(7) 0.0325(3) Uani 1 1 d . . . . .
H21 H 0.719742 0.392581 0.281672 0.039 Uiso 1 1 calc R . . . .

loop_
_atom_site_aniso_label
_atom_site_aniso_U_11
_atom_site_aniso_U_22
_atom_site_aniso_U_33
_atom_site_aniso_U_23
_atom_site_aniso_U_13
_atom_site_aniso_U_12
S1 0.02667(14) 0.02884(15) 0.01678(13) 0.00231(9) -0.00033(9) -0.00199(10)
O1 0.0406(5) 0.0355(5) 0.0285(4) 0.0113(4) 0.0031(4) 0.0044(4)
O2 0.0334(4) 0.0436(5) 0.0268(4) -0.0048(4) -0.0022(3) -0.0099(4)
C1 0.0272(5) 0.0283(5) 0.0207(5) -0.0006(4) 0.0020(4) -0.0024(4)
C2 0.0350(6) 0.0336(6) 0.0202(5) -0.0013(4) 0.0040(4) -0.0042(5)
C3 0.0346(6) 0.0323(6) 0.0280(5) -0.0057(5) 0.0095(4) -0.0059(5)
C4 0.0274(5) 0.0366(6) 0.0334(6) -0.0073(5) 0.0056(5) -0.0032(4)
C5 0.0283(5) 0.0345(6) 0.0257(5) -0.0055(4) -0.0003(4) -0.0006(4)
C6 0.0280(5) 0.0251(5) 0.0202(5) -0.0024(4) 0.0021(4) -0.0021(4)
C7 0.0436(7) 0.0519(8) 0.0341(6) -0.0084(6) 0.0170(6) -0.0067(6)
C8 0.0292(5) 0.0222(5) 0.0178(4) -0.0011(4) 0.0009(4) 0.0000(4)
C9 0.0260(5) 0.0269(5) 0.0182(4) -0.0011(4) 0.0000(4) 0.0010(4)
C10 0.0325(5) 0.0283(5) 0.0227(5) -0.0007(4) 0.0023(4) 0.0055(4)
C11 0.0331(6) 0.0364(6) 0.0254(5) 0.0064(5) 0.0003(4) 0.0072(5)
C12 0.0386(6) 0.0459(7) 0.0189(5) 0.0011(5) -0.0024(4) 0.0016(5)
C13 0.0454(7) 0.0362(6) 0.0224(5) -0.0080(5) -0.0006(5) 0.0027(5)
C14 0.0364(6) 0.0268(5) 0.0237(5) -0.0025(4) -0.0018(4) 0.0047(4)
C15 0.0291(5) 0.0222(5) 0.0169(4) 0.0007(4) 0.0010(4) -0.0006(4)
C16 0.0265(5) 0.0252(5) 0.0193(5) -0.0021(4) 0.0008(4) -0.0012(4)
C17 0.0312(5) 0.0302(5) 0.0220(5) 0.0010(4) 0.0013(4) -0.0011(4)
C18 0.0341(6) 0.0428(7) 0.0228(5) -0.0016(5) 0.0043(4) -0.0081(5)
C19 0.0298(6) 0.0450(7) 0.0303(6) -0.0133(5) 0.0061(4) -0.0044(5)
C20 0.0363(6) 0.0343(6) 0.0405(7) -0.0065(5) 0.0047(5) 0.0069(5)
C21 0.0373(6) 0.0285(6) 0.0321(6) 0.0020(5) 0.0051(5) 0.0039(5)

loop_
_atom_type_symbol
_atom_type_description
_atom_type_scat_dispersion_real
_atom_type_scat_dispersion_imag
_atom_type_scat_source
C C 0.0033 0.0016 'International Tables Vol C Tables 4.2.6.8 and 6.1.1.4'
H H 0.0000 0.0000 'International Tables Vol C Tables 4.2.6.8 and 6.1.1.4'
O O 0.0106 0.0060 'International Tables Vol C Tables 4.2.6.8 and 6.1.1.4'
S S 0.1246 0.1234 'International Tables Vol C Tables 4.2.6.8 and 6.1.1.4'

loop_
_geom_angle_atom_site_label_1
_geom_angle_atom_site_label_2
_geom_angle_atom_site_label_3
_geom_angle
_geom_angle_site_symmetry_1
_geom_angle_site_symmetry_3
_geom_angle_publ_flag
O1 S1 C1 110.88(6) . . ?
O1 S1 C15 110.81(5) . . ?
O2 S1 O1 116.77(6) . . ?
O2 S1 C1 111.67(6) . . ?
O2 S1 C15 110.77(5) . . ?
C1 S1 C15 93.57(5) . . ?
C2 C1 S1 126.93(9) . . ?
C2 C1 C6 123.70(11) . . ?
C6 C1 S1 109.33(8) . . ?
C1 C2 C3 118.15(11) . . ?
C2 C3 C7 120.31(11) . . ?
C4 C3 C2 118.94(11) . . ?
C4 C3 C7 120.76(12) . . ?
C3 C4 C5 122.01(11) . . ?
C6 C5 C4 119.23(11) . . ?
C1 C6 C8 112.97(10) . . ?
C5 C6 C1 117.97(10) . . ?
C5 C6 C8 129.00(10) . . ?
C9 C8 C6 122.56(9) . . ?
C15 C8 C6 114.02(9) . . ?
C15 C8 C9 123.38(10) . . ?
C10 C9 C8 121.38(10) . . ?
C14 C9 C8 119.27(10) . . ?
C14 C9 C10 119.35(10) . . ?
C11 C10 C9 120.04(11) . . ?
C12 C11 C10 120.36(11) . . ?
C11 C12 C13 119.98(11) . . ?
C12 C13 C14 120.13(11) . . ?
C13 C14 C9 120.14(11) . . ?
C8 C15 S1 110.11(8) . . ?
C8 C15 C16 130.57(10) . . ?
C16 C15 S1 119.18(8) . . ?
C17 C16 C15 120.21(10) . . ?
C21 C16 C15 120.84(10) . . ?
C21 C16 C17 118.95(11) . . ?
C18 C17 C16 120.37(11) . . ?
C19 C18 C17 120.20(12) . . ?
C18 C19 C20 119.97(12) . . ?
C19 C20 C21 120.37(12) . . ?
C20 C21 C16 120.13(12) . . ?

loop_
_geom_bond_atom_site_label_1
_geom_bond_atom_site_label_2
_geom_bond_distance
_geom_bond_site_symmetry_2
_geom_bond_publ_flag
S1 O1 1.4403(9) . ?
S1 O2 1.4363(9) . ?
S1 C1 1.7586(12) . ?
S1 C15 1.7758(11) . ?
C1 C2 1.3759(15) . ?
C1 C6 1.3948(15) . ?
C2 C3 1.3988(17) . ?
C3 C4 1.3937(17) . ?
C3 C7 1.5061(17) . ?
C4 C5 1.3943(16) . ?
C5 C6 1.3874(15) . ?
C6 C8 1.4825(15) . ?
C8 C9 1.4820(14) . ?
C8 C15 1.3479(15) . ?
C9 C10 1.3913(15) . ?
C9 C14 1.3912(15) . ?
C10 C11 1.3887(15) . ?
C11 C12 1.3783(19) . ?
C12 C13 1.3821(18) . ?
C13 C14 1.3897(16) . ?
C15 C16 1.4685(15) . ?
C16 C17 1.3976(16) . ?
C16 C21 1.3923(16) . ?
C17 C18 1.3848(17) . ?
C18 C19 1.380(2) . ?
C19 C20 1.380(2) . ?
C20 C21 1.3883(18) . ?
